data_4302091
loop_
_publ_author_name
'Tatyana V. Mahrova'
'Georgy K. Fukin'
'Anton V. Cherkasov'
'Alexander A. Trifonov'
'Noureddine Ajellal'
'Jean-Fran\,cois Carpentier'

_publ_contact_author G.K.Fukin
_publ_contact_author_email gera@iomc.ras.ru
_publ_section_title
;
Yttrium Complexes Supported by Linked Bis(amide) Ligand: Synthesis,
Structure, and Catalytic Activity in the Ring-Opening Polymerization of
Cyclic Esters
;
_journal_name_full 'Inorganic Chemistry'
_journal_page_first 4258
_journal_page_last 4266
_journal_paper_doi 10.1021/ic802427f
_journal_volume 48
_journal_year 2009
_chemical_formula_sum 'C40 H78 B2 Li N2 O6 Y'
_chemical_formula_weight 800.51
_chemical_name_systematic
; 
 ? 
;
_space_group_IT_number 61
_symmetry_cell_setting orthorhombic
_symmetry_space_group_name_Hall '-P 2ac 2ab'
_symmetry_space_group_name_H-M 'P b c a'
_atom_sites_solution_hydrogens geom
_atom_sites_solution_primary direct
_atom_sites_solution_secondary difmap
_audit_creation_method SHELXL-97
_cell_angle_alpha 90.00
_cell_angle_beta 90.00
_cell_angle_gamma 90.00
_cell_formula_units_Z 8
_cell_length_a 16.0810(4)
_cell_length_b 16.8673(4)
_cell_length_c 35.3301(8)
_cell_measurement_reflns_used 900
_cell_measurement_temperature 100(2)
_cell_measurement_theta_max 30
_cell_measurement_theta_min 2
_cell_volume 9583.0(4)
_computing_cell_refinement 'Bruker SMART'
_computing_data_collection 'Bruker SMART'
_computing_data_reduction 'Bruker SHELXTL'
_computing_molecular_graphics 'Bruker SHELXTL'
_computing_publication_material 'Bruker SHELXTL'
_computing_structure_refinement 'SHELXL-97 (Sheldrick, 1997)'
_computing_structure_solution 'SHELXS-97 (Sheldrick, 1990)'
_diffrn_ambient_temperature 100(2)
_diffrn_measured_fraction_theta_full 0.999
_diffrn_measured_fraction_theta_max 0.999
_diffrn_measurement_device_type 'CCD area detector'
_diffrn_measurement_method 'phi and omega scans'
_diffrn_radiation_monochromator graphite
_diffrn_radiation_source 'fine-focus sealed tube'
_diffrn_radiation_type MoK\a
_diffrn_radiation_wavelength 0.71073
_diffrn_reflns_av_R_equivalents 0.0980
_diffrn_reflns_av_sigmaI/netI 0.0557
_diffrn_reflns_limit_h_max 20
_diffrn_reflns_limit_h_min -20
_diffrn_reflns_limit_k_max 21
_diffrn_reflns_limit_k_min -21
_diffrn_reflns_limit_l_max 45
_diffrn_reflns_limit_l_min -45
_diffrn_reflns_number 89381
_diffrn_reflns_theta_full 27.50
_diffrn_reflns_theta_max 27.50
_diffrn_reflns_theta_min 1.71
_exptl_absorpt_coefficient_mu 1.257
_exptl_absorpt_correction_T_max 0.8437
_exptl_absorpt_correction_T_min 0.5837
_exptl_absorpt_correction_type multi-scan
_exptl_absorpt_process_details 'SADABS (Sheldrick, 1998a)'
_exptl_crystal_colour colorless
_exptl_crystal_density_diffrn 1.110
_exptl_crystal_density_method 'not measured'
_exptl_crystal_description prism
_exptl_crystal_F_000 3456
_exptl_crystal_size_max 0.48
_exptl_crystal_size_mid 0.32
_exptl_crystal_size_min 0.14
_refine_diff_density_max 0.549
_refine_diff_density_min -0.488
_refine_diff_density_rms 0.075
_refine_ls_extinction_method none
_refine_ls_goodness_of_fit_ref 1.013
_refine_ls_hydrogen_treatment mixed
_refine_ls_matrix_type full
_refine_ls_number_parameters 501
_refine_ls_number_reflns 10988
_refine_ls_number_restraints 0
_refine_ls_restrained_S_all 1.013
_refine_ls_R_factor_all 0.0909
_refine_ls_R_factor_gt 0.0474
_refine_ls_shift/su_max 0.001
_refine_ls_shift/su_mean 0.000
_refine_ls_structure_factor_coef Fsqd
_refine_ls_weighting_details 'calc w=1/[\s^2^(Fo^2^)+(0.0663P)^2^+0.6228P] where P=(Fo^2^+2Fc^2^)/3'
_refine_ls_weighting_scheme calc
_refine_ls_wR_factor_gt 0.1099
_refine_ls_wR_factor_ref 0.1219
_reflns_number_gt 7247
_reflns_number_total 10988
_reflns_threshold_expression >2sigma(I)
_cod_data_source_file ic802427f_si_002_3.cif
_cod_data_source_block ynbm
_cod_depositor_comments
;
The following automatic conversions were performed:
'_symmetry_cell_setting' value 'Orthorhombic' changed to 'orthorhombic'
according to '/home/saulius/struct/CIF-dictionaries/cif_core.dic'
dictionary named 'cif_core.dic' version 2.4.1 from 2010-06-29.

Automatic conversion script
Id: cif_fix_enum 1527 2010-12-29 10:47:43Z saulius 
;
_cod_original_sg_symbol_H-M Pbca
_cod_database_code 4302091

loop_
_symmetry_equiv_pos_as_xyz
'x, y, z'
'-x+1/2, -y, z+1/2'
'-x, y+1/2, -z+1/2'
'x+1/2, -y+1/2, -z'
'-x, -y, -z'
'x-1/2, y, -z-1/2'
'x, -y-1/2, z-1/2'
'-x-1/2, y-1/2, z'

loop_
_atom_site_label
_atom_site_type_symbol
_atom_site_fract_x
_atom_site_fract_y
_atom_site_fract_z
_atom_site_U_iso_or_equiv
_atom_site_adp_type
_atom_site_occupancy
_atom_site_symmetry_multiplicity
_atom_site_calc_flag
_atom_site_refinement_flags
_atom_site_disorder_assembly
_atom_site_disorder_group
Y1 Y 0.027268(14) -0.156119(14) 0.132134(6) 0.01741(8) Uani 1 1 d . . .
N1 N -0.03148(12) -0.10681(11) 0.08217(6) 0.0158(4) Uani 1 1 d . . .
O1 O 0.64538(12) -0.13569(12) 0.13659(5) 0.0338(5) Uani 1 1 d . . .
B1 B -0.0789(2) -0.2165(2) 0.17746(10) 0.0320(8) Uani 1 1 d . . .
H4BA H -0.015(2) -0.236(2) 0.1857(10) 0.053(10) Uiso 1 1 d . . .
H2BA H -0.078(2) -0.150(2) 0.1761(10) 0.062(11) Uiso 1 1 d . . .
H3BA H -0.0905(19) -0.2262(18) 0.1475(10) 0.045(9) Uiso 1 1 d . . .
H1BA H -0.127(2) -0.243(2) 0.1975(10) 0.061(10) Uiso 1 1 d . . .
Li1 Li 0.5531(3) -0.0909(3) 0.17501(13) 0.0282(11) Uani 1 1 d . . .
C1 C -0.09673(14) -0.05767(14) 0.06780(7) 0.0173(5) Uani 1 1 d . . .
N2 N 0.08119(12) -0.23852(12) 0.09197(6) 0.0178(4) Uani 1 1 d . . .
O2 O 0.57724(12) 0.00667(12) 0.14162(5) 0.0313(5) Uani 1 1 d . . .
B2 B 0.1318(2) -0.0636(2) 0.16540(10) 0.0269(7) Uani 1 1 d . . .
H1BB H 0.1800(19) -0.0268(19) 0.1782(9) 0.046(9) Uiso 1 1 d . . .
H2BB H 0.069(2) -0.0560(18) 0.1756(9) 0.047(9) Uiso 1 1 d . . .
H3BB H 0.1473(18) -0.1250(19) 0.1701(8) 0.037(8) Uiso 1 1 d . . .
H4BB H 0.1292(19) -0.0581(19) 0.1325(9) 0.046(9) Uiso 1 1 d . . .
C2 C -0.11041(15) 0.01875(15) 0.08263(7) 0.0198(5) Uani 1 1 d . . .
O3 O 0.44826(12) -0.04189(12) 0.20474(5) 0.0333(5) Uani 1 1 d . . .
C3 C -0.17648(16) 0.06361(15) 0.06872(7) 0.0220(6) Uani 1 1 d . . .
H3A H -0.1861 0.1150 0.0788 0.026 Uiso 1 1 calc R . .
O4 O 0.44957(12) -0.13598(11) 0.14302(5) 0.0273(4) Uani 1 1 d . . .
C4 C -0.22820(16) 0.03532(16) 0.04077(7) 0.0233(6) Uani 1 1 d . . .
H4A H -0.2730 0.0668 0.0317 0.028 Uiso 1 1 calc R . .
O5 O 0.56739(13) -0.19310(13) 0.20837(5) 0.0340(5) Uani 1 1 d . . .
C5 C -0.21414(15) -0.03984(16) 0.02595(7) 0.0214(6) Uani 1 1 d . . .
H5A H -0.2499 -0.0597 0.0068 0.026 Uiso 1 1 calc R . .
O6 O 0.63527(13) -0.05022(14) 0.21806(6) 0.0421(6) Uani 1 1 d . . .
C6 C -0.14863(15) -0.08631(15) 0.03878(7) 0.0183(5) Uani 1 1 d . . .
C7 C -0.05545(17) 0.05377(15) 0.11343(8) 0.0241(6) Uani 1 1 d . . .
H7A H -0.0050 0.0194 0.1154 0.029 Uiso 1 1 calc R . .
C8 C -0.09927(19) 0.05169(18) 0.15189(8) 0.0337(7) Uani 1 1 d . . .
H8A H -0.1177 -0.0025 0.1573 0.051 Uiso 1 1 calc R . .
H8B H -0.1475 0.0872 0.1514 0.051 Uiso 1 1 calc R . .
H8C H -0.0606 0.0691 0.1717 0.051 Uiso 1 1 calc R . .
C9 C -0.02585(18) 0.13735(16) 0.10412(9) 0.0321(7) Uani 1 1 d . . .
H9A H 0.0020 0.1373 0.0794 0.048 Uiso 1 1 calc R . .
H9B H 0.0132 0.1552 0.1236 0.048 Uiso 1 1 calc R . .
H9C H -0.0737 0.1733 0.1033 0.048 Uiso 1 1 calc R . .
C10 C -0.13499(16) -0.16854(15) 0.02242(7) 0.0212(6) Uani 1 1 d . . .
H10A H -0.0744 -0.1809 0.0247 0.025 Uiso 1 1 calc R . .
C11 C -0.15818(18) -0.17530(17) -0.01947(8) 0.0295(7) Uani 1 1 d . . .
H11A H -0.1271 -0.1358 -0.0341 0.044 Uiso 1 1 calc R . .
H11B H -0.2180 -0.1660 -0.0225 0.044 Uiso 1 1 calc R . .
H11C H -0.1443 -0.2285 -0.0287 0.044 Uiso 1 1 calc R . .
C12 C -0.18262(18) -0.22976(17) 0.04620(8) 0.0307(7) Uani 1 1 d . . .
H12A H -0.1668 -0.2243 0.0729 0.046 Uiso 1 1 calc R . .
H12B H -0.1689 -0.2833 0.0374 0.046 Uiso 1 1 calc R . .
H12C H -0.2425 -0.2207 0.0435 0.046 Uiso 1 1 calc R . .
C13 C 0.04494(14) -0.11089(14) 0.06250(7) 0.0163(5) Uani 1 1 d . . .
C14 C 0.07313(16) -0.03780(15) 0.04083(8) 0.0227(6) Uani 1 1 d . . .
H14A H 0.0693 -0.0480 0.0136 0.034 Uiso 1 1 calc R . .
H14B H 0.1308 -0.0255 0.0475 0.034 Uiso 1 1 calc R . .
H14C H 0.0374 0.0072 0.0474 0.034 Uiso 1 1 calc R . .
C15 C 0.09911(15) -0.17335(14) 0.06722(7) 0.0176(5) Uani 1 1 d . . .
C16 C 0.18785(16) -0.16676(15) 0.05361(8) 0.0241(6) Uani 1 1 d . . .
H16A H 0.1901 -0.1778 0.0264 0.036 Uiso 1 1 calc R . .
H16B H 0.2225 -0.2051 0.0672 0.036 Uiso 1 1 calc R . .
H16C H 0.2085 -0.1130 0.0584 0.036 Uiso 1 1 calc R . .
C17 C 0.11652(15) -0.31317(15) 0.08306(7) 0.0186(5) Uani 1 1 d . . .
C18 C 0.08957(16) -0.35612(15) 0.05082(7) 0.0211(6) Uani 1 1 d . . .
C19 C 0.12286(16) -0.43093(15) 0.04396(8) 0.0227(6) Uani 1 1 d . . .
H19A H 0.1052 -0.4593 0.0222 0.027 Uiso 1 1 calc R . .
C20 C 0.18076(16) -0.46528(16) 0.06773(8) 0.0256(6) Uani 1 1 d . . .
H20A H 0.2018 -0.5169 0.0627 0.031 Uiso 1 1 calc R . .
C21 C 0.20747(16) -0.42301(16) 0.09897(8) 0.0255(6) Uani 1 1 d . . .
H21A H 0.2475 -0.4461 0.1154 0.031 Uiso 1 1 calc R . .
C22 C 0.17740(15) -0.34760(15) 0.10709(8) 0.0227(6) Uani 1 1 d . . .
C23 C 0.02495(16) -0.32232(15) 0.02390(8) 0.0232(6) Uani 1 1 d . . .
H23A H -0.0059 -0.2797 0.0376 0.028 Uiso 1 1 calc R . .
C24 C -0.03822(17) -0.38420(17) 0.01110(9) 0.0309(7) Uani 1 1 d . . .
H24A H -0.0642 -0.4085 0.0333 0.046 Uiso 1 1 calc R . .
H24B H -0.0100 -0.4251 -0.0038 0.046 Uiso 1 1 calc R . .
H24C H -0.0810 -0.3587 -0.0044 0.046 Uiso 1 1 calc R . .
C25 C 0.06489(18) -0.28498(18) -0.01114(8) 0.0310(7) Uani 1 1 d . . .
H25A H 0.1056 -0.2451 -0.0033 0.047 Uiso 1 1 calc R . .
H25B H 0.0218 -0.2598 -0.0266 0.047 Uiso 1 1 calc R . .
H25C H 0.0928 -0.3262 -0.0260 0.047 Uiso 1 1 calc R . .
C26 C 0.21222(18) -0.30402(17) 0.14078(9) 0.0313(7) Uani 1 1 d . . .
H26A H 0.1956 -0.2471 0.1384 0.038 Uiso 1 1 calc R . .
C27 C 0.1772(2) -0.3352(2) 0.17795(10) 0.0512(10) Uani 1 1 d . . .
H27A H 0.1163 -0.3331 0.1772 0.077 Uiso 1 1 calc R . .
H27B H 0.1975 -0.3025 0.1989 0.077 Uiso 1 1 calc R . .
H27C H 0.1952 -0.3902 0.1817 0.077 Uiso 1 1 calc R . .
C28 C 0.3073(2) -0.3074(2) 0.14205(11) 0.0505(9) Uani 1 1 d . . .
H28A H 0.3300 -0.2873 0.1181 0.076 Uiso 1 1 calc R . .
H28B H 0.3253 -0.3623 0.1458 0.076 Uiso 1 1 calc R . .
H28C H 0.3276 -0.2746 0.1630 0.076 Uiso 1 1 calc R . .
C29 C 0.5080(2) -0.2557(2) 0.21301(9) 0.0429(8) Uani 1 1 d . . .
H29A H 0.5307 -0.2960 0.2301 0.064 Uiso 1 1 calc R . .
H29B H 0.4961 -0.2798 0.1884 0.064 Uiso 1 1 calc R . .
H29C H 0.4565 -0.2341 0.2237 0.064 Uiso 1 1 calc R . .
C30 C 0.6116(2) -0.1781(2) 0.24239(9) 0.0477(9) Uani 1 1 d . . .
H30A H 0.6387 -0.2274 0.2514 0.057 Uiso 1 1 calc R . .
H30B H 0.5729 -0.1596 0.2623 0.057 Uiso 1 1 calc R . .
C31 C 0.6759(2) -0.1160(2) 0.23466(10) 0.0494(9) Uani 1 1 d . . .
H31A H 0.7034 -0.1000 0.2585 0.059 Uiso 1 1 calc R . .
H31B H 0.7188 -0.1370 0.2172 0.059 Uiso 1 1 calc R . .
C32 C 0.6842(3) 0.0202(3) 0.21918(11) 0.0661(12) Uani 1 1 d . . .
H32A H 0.7155 0.0221 0.2430 0.099 Uiso 1 1 calc R . .
H32B H 0.6477 0.0666 0.2175 0.099 Uiso 1 1 calc R . .
H32C H 0.7231 0.0204 0.1978 0.099 Uiso 1 1 calc R . .
C33 C 0.45703(19) -0.14787(18) 0.10336(8) 0.0352(7) Uani 1 1 d . . .
H33A H 0.4044 -0.1681 0.0933 0.053 Uiso 1 1 calc R . .
H33B H 0.5014 -0.1863 0.0983 0.053 Uiso 1 1 calc R . .
H33C H 0.4705 -0.0974 0.0911 0.053 Uiso 1 1 calc R . .
C34 C 0.37603(18) -0.09279(19) 0.15190(9) 0.0352(7) Uani 1 1 d . . .
H34A H 0.3264 -0.1229 0.1437 0.042 Uiso 1 1 calc R . .
H34B H 0.3763 -0.0411 0.1386 0.042 Uiso 1 1 calc R . .
C35 C 0.37348(18) -0.08002(19) 0.19381(9) 0.0358(7) Uani 1 1 d . . .
H35A H 0.3251 -0.0467 0.2006 0.043 Uiso 1 1 calc R . .
H35B H 0.3681 -0.1315 0.2070 0.043 Uiso 1 1 calc R . .
C36 C 0.4465(2) -0.0176(2) 0.24341(9) 0.0522(10) Uani 1 1 d . . .
H36A H 0.3911 0.0028 0.2496 0.078 Uiso 1 1 calc R . .
H36B H 0.4879 0.0242 0.2475 0.078 Uiso 1 1 calc R . .
H36C H 0.4593 -0.0630 0.2597 0.078 Uiso 1 1 calc R . .
C37 C 0.5229(2) 0.0712(2) 0.13470(10) 0.0471(9) Uani 1 1 d . . .
H37A H 0.5503 0.1095 0.1180 0.071 Uiso 1 1 calc R . .
H37B H 0.5089 0.0970 0.1587 0.071 Uiso 1 1 calc R . .
H37C H 0.4720 0.0518 0.1226 0.071 Uiso 1 1 calc R . .
C38 C 0.6324(2) -0.0069(2) 0.11144(10) 0.0451(9) Uani 1 1 d . . .
H38A H 0.6642 0.0420 0.1060 0.054 Uiso 1 1 calc R . .
H38B H 0.6005 -0.0212 0.0884 0.054 Uiso 1 1 calc R . .
C39 C 0.6904(2) -0.0720(2) 0.12125(10) 0.0421(8) Uani 1 1 d . . .
H39A H 0.7205 -0.0897 0.0983 0.051 Uiso 1 1 calc R . .
H39B H 0.7318 -0.0530 0.1399 0.051 Uiso 1 1 calc R . .
C40 C 0.6938(2) -0.20565(19) 0.14014(9) 0.0392(8) Uani 1 1 d . . .
H40A H 0.7308 -0.2105 0.1182 0.059 Uiso 1 1 calc R . .
H40B H 0.6569 -0.2519 0.1413 0.059 Uiso 1 1 calc R . .
H40C H 0.7270 -0.2029 0.1634 0.059 Uiso 1 1 calc R . .

loop_
_atom_site_aniso_label
_atom_site_aniso_U_11
_atom_site_aniso_U_22
_atom_site_aniso_U_33
_atom_site_aniso_U_23
_atom_site_aniso_U_13
_atom_site_aniso_U_12
Y1 0.01721(12) 0.01865(12) 0.01636(12) 0.00018(10) -0.00091(10) 0.00104(10)
N1 0.0154(10) 0.0149(10) 0.0172(10) -0.0004(8) 0.0000(9) 0.0006(8)
O1 0.0285(11) 0.0399(12) 0.0329(12) 0.0107(9) 0.0083(9) 0.0078(9)
B1 0.0298(18) 0.039(2) 0.0269(19) 0.0065(16) 0.0050(15) -0.0031(16)
Li1 0.029(2) 0.036(3) 0.019(2) 0.000(2) 0.0020(19) 0.000(2)
C1 0.0135(12) 0.0194(13) 0.0190(13) 0.0028(10) 0.0026(10) 0.0018(10)
N2 0.0163(10) 0.0159(11) 0.0213(11) 0.0032(9) 0.0005(9) 0.0003(8)
O2 0.0291(11) 0.0314(11) 0.0333(11) 0.0038(9) 0.0079(9) 0.0047(9)
B2 0.0242(17) 0.0298(19) 0.0267(18) -0.0020(14) -0.0065(14) -0.0036(14)
C2 0.0188(13) 0.0207(13) 0.0199(13) 0.0008(11) 0.0008(10) -0.0007(10)
O3 0.0290(11) 0.0457(13) 0.0251(11) -0.0030(9) 0.0048(8) 0.0013(9)
C3 0.0229(14) 0.0175(13) 0.0254(14) 0.0009(11) 0.0054(11) 0.0021(11)
O4 0.0254(10) 0.0335(11) 0.0231(10) 0.0032(8) -0.0017(8) 0.0030(8)
C4 0.0199(13) 0.0250(15) 0.0250(14) 0.0075(11) 0.0014(11) 0.0060(11)
O5 0.0357(12) 0.0437(12) 0.0227(10) 0.0030(9) -0.0011(9) 0.0054(10)
C5 0.0160(12) 0.0280(15) 0.0202(13) 0.0014(11) -0.0006(10) -0.0002(11)
O6 0.0346(12) 0.0589(15) 0.0329(12) 0.0005(11) -0.0052(10) -0.0112(11)
C6 0.0163(12) 0.0209(14) 0.0176(13) 0.0020(10) 0.0015(10) -0.0006(10)
C7 0.0243(14) 0.0210(14) 0.0270(15) -0.0031(11) -0.0030(11) 0.0011(11)
C8 0.0408(18) 0.0339(17) 0.0265(16) -0.0061(13) -0.0043(13) -0.0026(14)
C9 0.0283(15) 0.0269(15) 0.0410(17) -0.0065(13) -0.0008(14) -0.0058(13)
C10 0.0174(13) 0.0228(15) 0.0234(14) -0.0005(11) -0.0025(10) -0.0006(10)
C11 0.0345(16) 0.0273(16) 0.0267(15) -0.0019(12) -0.0031(13) -0.0005(12)
C12 0.0310(16) 0.0249(16) 0.0363(17) 0.0015(13) 0.0079(13) 0.0001(12)
C13 0.0143(12) 0.0184(13) 0.0163(12) -0.0012(10) -0.0001(9) -0.0024(9)
C14 0.0194(13) 0.0204(14) 0.0282(15) 0.0043(11) 0.0039(11) 0.0015(11)
C15 0.0165(12) 0.0179(13) 0.0185(13) -0.0017(10) 0.0006(10) -0.0017(9)
C16 0.0207(14) 0.0192(14) 0.0322(15) 0.0035(11) 0.0033(11) 0.0019(11)
C17 0.0157(12) 0.0149(12) 0.0253(14) 0.0027(11) 0.0047(10) -0.0013(10)
C18 0.0197(13) 0.0189(14) 0.0247(14) 0.0026(11) 0.0076(11) -0.0029(10)
C19 0.0254(14) 0.0183(14) 0.0244(14) -0.0018(11) 0.0077(11) -0.0016(11)
C20 0.0267(15) 0.0182(14) 0.0319(16) 0.0017(12) 0.0093(12) 0.0033(11)
C21 0.0213(13) 0.0231(14) 0.0323(16) 0.0072(12) 0.0012(12) 0.0029(11)
C22 0.0165(12) 0.0202(13) 0.0314(15) 0.0004(12) 0.0005(11) -0.0014(11)
C23 0.0243(14) 0.0198(13) 0.0255(14) -0.0032(11) 0.0011(12) -0.0005(11)
C24 0.0270(16) 0.0275(16) 0.0381(17) -0.0010(13) -0.0042(13) -0.0027(12)
C25 0.0344(16) 0.0334(17) 0.0252(15) 0.0010(13) -0.0033(13) -0.0030(13)
C26 0.0308(16) 0.0193(14) 0.0436(19) -0.0015(13) -0.0160(13) 0.0054(12)
C27 0.050(2) 0.068(3) 0.0353(19) -0.0173(18) -0.0052(16) -0.0050(19)
C28 0.0312(18) 0.046(2) 0.074(3) -0.0031(19) -0.0134(17) -0.0054(16)
C29 0.057(2) 0.0355(19) 0.0357(19) 0.0059(15) 0.0053(16) 0.0024(16)
C30 0.054(2) 0.060(2) 0.0283(17) 0.0082(16) -0.0134(16) 0.0075(18)
C31 0.0344(18) 0.082(3) 0.0319(18) -0.0038(19) -0.0101(15) 0.0054(18)
C32 0.062(3) 0.078(3) 0.058(3) -0.008(2) -0.005(2) -0.037(2)
C33 0.0402(18) 0.0395(18) 0.0260(15) -0.0035(14) -0.0052(13) -0.0027(14)
C34 0.0254(15) 0.0378(18) 0.0424(19) 0.0023(15) -0.0048(14) 0.0034(13)
C35 0.0230(15) 0.0418(19) 0.0426(19) 0.0039(15) 0.0064(13) 0.0024(13)
C36 0.050(2) 0.079(3) 0.0280(18) -0.0148(18) 0.0046(15) 0.0102(19)
C37 0.046(2) 0.0343(18) 0.061(2) 0.0182(17) 0.0129(18) 0.0117(16)
C38 0.0442(19) 0.046(2) 0.045(2) 0.0178(16) 0.0172(16) 0.0083(16)
C39 0.0320(17) 0.045(2) 0.049(2) 0.0037(16) 0.0211(15) -0.0020(15)
C40 0.0360(18) 0.0416(19) 0.0400(19) -0.0043(15) 0.0073(14) 0.0091(15)

loop_
_atom_type_symbol
_atom_type_description
_atom_type_scat_dispersion_real
_atom_type_scat_dispersion_imag
_atom_type_scat_source
C C 0.0033 0.0016 'International Tables Vol C Tables 4.2.6.8 and 6.1.1.4'
H H 0.0000 0.0000 'International Tables Vol C Tables 4.2.6.8 and 6.1.1.4'
Li Li -0.0003 0.0001 'International Tables Vol C Tables 4.2.6.8 and 6.1.1.4'
B B 0.0013 0.0007 'International Tables Vol C Tables 4.2.6.8 and 6.1.1.4'
N N 0.0061 0.0033 'International Tables Vol C Tables 4.2.6.8 and 6.1.1.4'
O O 0.0106 0.0060 'International Tables Vol C Tables 4.2.6.8 and 6.1.1.4'
Y Y -2.7962 3.5667 'International Tables Vol C Tables 4.2.6.8 and 6.1.1.4'

loop_
_geom_angle_atom_site_label_1
_geom_angle_atom_site_label_2
_geom_angle_atom_site_label_3
_geom_angle
_geom_angle_site_symmetry_1
_geom_angle_site_symmetry_3
_geom_angle_publ_flag
N2 Y1 N1 83.53(7) . . ?
N2 Y1 B1 114.98(10) . . ?
N1 Y1 B1 111.87(10) . . ?
N2 Y1 B2 115.20(10) . . ?
N1 Y1 B2 115.04(9) . . ?
B1 Y1 B2 113.07(12) . . ?
N2 Y1 C15 33.70(7) . . ?
N1 Y1 C15 61.01(7) . . ?
B1 Y1 C15 144.17(10) . . ?
B2 Y1 C15 100.43(10) . . ?
N2 Y1 C13 61.53(7) . . ?
N1 Y1 C13 33.05(7) . . ?
B1 Y1 C13 141.85(10) . . ?
B2 Y1 C13 100.55(9) . . ?
C15 Y1 C13 30.86(7) . . ?
N2 Y1 H4BA 105.4(8) . . ?
N1 Y1 H4BA 136.6(8) . . ?
B1 Y1 H4BA 25.7(8) . . ?
B2 Y1 H4BA 99.5(8) . . ?
C15 Y1 H4BA 139.1(8) . . ?
C13 Y1 H4BA 159.4(8) . . ?
N2 Y1 H2BA 139.9(9) . . ?
N1 Y1 H2BA 102.2(9) . . ?
B1 Y1 H2BA 26.0(9) . . ?
B2 Y1 H2BA 98.4(9) . . ?
C15 Y1 H2BA 159.0(9) . . ?
C13 Y1 H2BA 135.1(9) . . ?
H4BA Y1 H2BA 44.8(11) . . ?
N2 Y1 H3BA 98.9(8) . . ?
N1 Y1 H3BA 91.7(8) . . ?
B1 Y1 H3BA 25.3(8) . . ?
B2 Y1 H3BA 137.9(8) . . ?
C15 Y1 H3BA 121.3(8) . . ?
C13 Y1 H3BA 117.7(8) . . ?
H4BA Y1 H3BA 45.3(11) . . ?
H2BA Y1 H3BA 42.0(11) . . ?
N2 Y1 H2BB 139.9(8) . . ?
N1 Y1 H2BB 112.1(7) . . ?
B1 Y1 H2BB 93.8(8) . . ?
B2 Y1 H2BB 24.8(8) . . ?
C15 Y1 H2BB 121.8(8) . . ?
C13 Y1 H2BB 111.9(8) . . ?
H4BA Y1 H2BB 88.4(11) . . ?
H2BA Y1 H2BB 74.9(12) . . ?
H3BA Y1 H2BB 116.4(12) . . ?
N2 Y1 H3BB 100.6(7) . . ?
N1 Y1 H3BB 136.0(7) . . ?
B1 Y1 H3BB 105.9(7) . . ?
B2 Y1 H3BB 24.7(7) . . ?
C15 Y1 H3BB 99.2(7) . . ?
C13 Y1 H3BB 112.1(7) . . ?
H4BA Y1 H3BB 85.0(11) . . ?
H2BA Y1 H3BB 101.8(12) . . ?
H3BA Y1 H3BB 129.9(11) . . ?
H2BB Y1 H3BB 42.3(10) . . ?
N2 Y1 H4BB 100.2(8) . . ?
N1 Y1 H4BB 92.2(8) . . ?
B1 Y1 H4BB 138.6(8) . . ?
B2 Y1 H4BB 26.9(8) . . ?
C15 Y1 H4BB 76.7(8) . . ?
C13 Y1 H4BB 73.7(8) . . ?
H4BA Y1 H4BB 126.2(11) . . ?
H2BA Y1 H4BB 118.9(12) . . ?
H3BA Y1 H4BB 160.8(11) . . ?
H2BB Y1 H4BB 45.1(10) . . ?
H3BB Y1 H4BB 43.7(10) . . ?
C13 N1 C1 119.44(19) . . ?
C13 N1 Y1 90.16(13) . . ?
C1 N1 Y1 146.19(16) . . ?
C39 O1 C40 112.8(2) . . ?
C39 O1 Li1 109.3(2) . . ?
C40 O1 Li1 128.0(2) . . ?
Y1 B1 H4BA 70.6(17) . . ?
Y1 B1 H2BA 64.4(18) . . ?
H4BA B1 H2BA 107(3) . . ?
Y1 B1 H3BA 64.2(16) . . ?
H4BA B1 H3BA 111(2) . . ?
H2BA B1 H3BA 96(2) . . ?
Y1 B1 H1BA 178.9(19) . . ?
H4BA B1 H1BA 110(2) . . ?
H2BA B1 H1BA 115(3) . . ?
H3BA B1 H1BA 116(2) . . ?
O2 Li1 O5 162.8(3) . . ?
O2 Li1 O6 92.0(2) . . ?
O5 Li1 O6 78.21(18) . . ?
O2 Li1 O1 77.82(17) . . ?
O5 Li1 O1 89.5(2) . . ?
O6 Li1 O1 97.8(2) . . ?
O2 Li1 O4 97.3(2) . . ?
O5 Li1 O4 95.1(2) . . ?
O6 Li1 O4 165.9(3) . . ?
O1 Li1 O4 94.5(2) . . ?
O2 Li1 O3 96.9(2) . . ?
O5 Li1 O3 97.3(2) . . ?
O6 Li1 O3 90.8(2) . . ?
O1 Li1 O3 170.0(3) . . ?
O4 Li1 O3 77.63(17) . . ?
C6 C1 C2 119.5(2) . . ?
C6 C1 N1 119.6(2) . . ?
C2 C1 N1 120.9(2) . . ?
C17 N2 C15 117.7(2) . . ?
C17 N2 Y1 151.14(17) . . ?
C15 N2 Y1 89.31(14) . . ?
C38 O2 C37 112.6(2) . . ?
C38 O2 Li1 115.0(2) . . ?
C37 O2 Li1 126.6(2) . . ?
Y1 B2 H1BB 175.4(17) . . ?
Y1 B2 H2BB 67.3(16) . . ?
H1BB B2 H2BB 117(2) . . ?
Y1 B2 H3BB 68.8(16) . . ?
H1BB B2 H3BB 109(2) . . ?
H2BB B2 H3BB 106(2) . . ?
Y1 B2 H4BB 64.6(16) . . ?
H1BB B2 H4BB 113(2) . . ?
H2BB B2 H4BB 107(2) . . ?
H3BB B2 H4BB 104(2) . . ?
C3 C2 C1 119.0(2) . . ?
C3 C2 C7 119.0(2) . . ?
C1 C2 C7 122.0(2) . . ?
C35 O3 C36 112.0(2) . . ?
C35 O3 Li1 110.9(2) . . ?
C36 O3 Li1 126.4(2) . . ?
C4 C3 C2 121.7(2) . . ?
C4 C3 H3A 119.2 . . ?
C2 C3 H3A 119.2 . . ?
C33 O4 C34 111.1(2) . . ?
C33 O4 Li1 120.2(2) . . ?
C34 O4 Li1 110.3(2) . . ?
C3 C4 C5 119.2(2) . . ?
C3 C4 H4A 120.4 . . ?
C5 C4 H4A 120.4 . . ?
C30 O5 C29 111.6(2) . . ?
C30 O5 Li1 112.6(2) . . ?
C29 O5 Li1 126.6(2) . . ?
C6 C5 C4 121.0(2) . . ?
C6 C5 H5A 119.5 . . ?
C4 C5 H5A 119.5 . . ?
C31 O6 C32 112.8(3) . . ?
C31 O6 Li1 109.3(2) . . ?
C32 O6 Li1 129.1(3) . . ?
C5 C6 C1 119.6(2) . . ?
C5 C6 C10 120.1(2) . . ?
C1 C6 C10 120.3(2) . . ?
C2 C7 C9 112.7(2) . . ?
C2 C7 C8 111.0(2) . . ?
C9 C7 C8 110.9(2) . . ?
C2 C7 H7A 107.3 . . ?
C9 C7 H7A 107.3 . . ?
C8 C7 H7A 107.3 . . ?
C7 C8 H8A 109.5 . . ?
C7 C8 H8B 109.5 . . ?
H8A C8 H8B 109.5 . . ?
C7 C8 H8C 109.5 . . ?
H8A C8 H8C 109.5 . . ?
H8B C8 H8C 109.5 . . ?
C7 C9 H9A 109.5 . . ?
C7 C9 H9B 109.5 . . ?
H9A C9 H9B 109.5 . . ?
C7 C9 H9C 109.5 . . ?
H9A C9 H9C 109.5 . . ?
H9B C9 H9C 109.5 . . ?
C6 C10 C11 113.6(2) . . ?
C6 C10 C12 109.5(2) . . ?
C11 C10 C12 110.9(2) . . ?
C6 C10 H10A 107.5 . . ?
C11 C10 H10A 107.5 . . ?
C12 C10 H10A 107.5 . . ?
C10 C11 H11A 109.5 . . ?
C10 C11 H11B 109.5 . . ?
H11A C11 H11B 109.5 . . ?
C10 C11 H11C 109.5 . . ?
H11A C11 H11C 109.5 . . ?
H11B C11 H11C 109.5 . . ?
C10 C12 H12A 109.5 . . ?
C10 C12 H12B 109.5 . . ?
H12A C12 H12B 109.5 . . ?
C10 C12 H12C 109.5 . . ?
H12A C12 H12C 109.5 . . ?
H12B C12 H12C 109.5 . . ?
C15 C13 N1 121.8(2) . . ?
C15 C13 C14 119.5(2) . . ?
N1 C13 C14 117.9(2) . . ?
C15 C13 Y1 74.28(14) . . ?
N1 C13 Y1 56.79(11) . . ?
C14 C13 Y1 138.55(17) . . ?
C13 C14 H14A 109.5 . . ?
C13 C14 H14B 109.5 . . ?
H14A C14 H14B 109.5 . . ?
C13 C14 H14C 109.5 . . ?
H14A C14 H14C 109.5 . . ?
H14B C14 H14C 109.5 . . ?
C13 C15 N2 122.2(2) . . ?
C13 C15 C16 120.2(2) . . ?
N2 C15 C16 116.1(2) . . ?
C13 C15 Y1 74.86(14) . . ?
N2 C15 Y1 56.99(12) . . ?
C16 C15 Y1 134.18(17) . . ?
C15 C16 H16A 109.5 . . ?
C15 C16 H16B 109.5 . . ?
H16A C16 H16B 109.5 . . ?
C15 C16 H16C 109.5 . . ?
H16A C16 H16C 109.5 . . ?
H16B C16 H16C 109.5 . . ?
N2 C17 C18 120.7(2) . . ?
N2 C17 C22 120.5(2) . . ?
C18 C17 C22 118.8(2) . . ?
C19 C18 C17 119.0(2) . . ?
C19 C18 C23 119.6(2) . . ?
C17 C18 C23 121.3(2) . . ?
C20 C19 C18 122.2(3) . . ?
C20 C19 H19A 118.9 . . ?
C18 C19 H19A 118.9 . . ?
C19 C20 C21 118.6(2) . . ?
C19 C20 H20A 120.7 . . ?
C21 C20 H20A 120.7 . . ?
C20 C21 C22 121.9(3) . . ?
C20 C21 H21A 119.1 . . ?
C22 C21 H21A 119.1 . . ?
C21 C22 C17 119.4(2) . . ?
C21 C22 C26 118.7(2) . . ?
C17 C22 C26 121.9(2) . . ?
C18 C23 C24 112.6(2) . . ?
C18 C23 C25 112.0(2) . . ?
C24 C23 C25 108.7(2) . . ?
C18 C23 H23A 107.8 . . ?
C24 C23 H23A 107.8 . . ?
C25 C23 H23A 107.8 . . ?
C23 C24 H24A 109.5 . . ?
C23 C24 H24B 109.5 . . ?
H24A C24 H24B 109.5 . . ?
C23 C24 H24C 109.5 . . ?
H24A C24 H24C 109.5 . . ?
H24B C24 H24C 109.5 . . ?
C23 C25 H25A 109.5 . . ?
C23 C25 H25B 109.5 . . ?
H25A C25 H25B 109.5 . . ?
C23 C25 H25C 109.5 . . ?
H25A C25 H25C 109.5 . . ?
H25B C25 H25C 109.5 . . ?
C22 C26 C27 112.0(2) . . ?
C22 C26 C28 112.1(3) . . ?
C27 C26 C28 109.4(3) . . ?
C22 C26 H26A 107.7 . . ?
C27 C26 H26A 107.7 . . ?
C28 C26 H26A 107.7 . . ?
C26 C27 H27A 109.5 . . ?
C26 C27 H27B 109.5 . . ?
H27A C27 H27B 109.5 . . ?
C26 C27 H27C 109.5 . . ?
H27A C27 H27C 109.5 . . ?
H27B C27 H27C 109.5 . . ?
C26 C28 H28A 109.5 . . ?
C26 C28 H28B 109.5 . . ?
H28A C28 H28B 109.5 . . ?
C26 C28 H28C 109.5 . . ?
H28A C28 H28C 109.5 . . ?
H28B C28 H28C 109.5 . . ?
O5 C29 H29A 109.5 . . ?
O5 C29 H29B 109.5 . . ?
H29A C29 H29B 109.5 . . ?
O5 C29 H29C 109.5 . . ?
H29A C29 H29C 109.5 . . ?
H29B C29 H29C 109.5 . . ?
O5 C30 C31 108.4(3) . . ?
O5 C30 H30A 110.0 . . ?
C31 C30 H30A 110.0 . . ?
O5 C30 H30B 110.0 . . ?
C31 C30 H30B 110.0 . . ?
H30A C30 H30B 108.4 . . ?
O6 C31 C30 107.8(3) . . ?
O6 C31 H31A 110.1 . . ?
C30 C31 H31A 110.1 . . ?
O6 C31 H31B 110.1 . . ?
C30 C31 H31B 110.1 . . ?
H31A C31 H31B 108.5 . . ?
O6 C32 H32A 109.5 . . ?
O6 C32 H32B 109.5 . . ?
H32A C32 H32B 109.5 . . ?
O6 C32 H32C 109.5 . . ?
H32A C32 H32C 109.5 . . ?
H32B C32 H32C 109.5 . . ?
O4 C33 H33A 109.5 . . ?
O4 C33 H33B 109.5 . . ?
H33A C33 H33B 109.5 . . ?
O4 C33 H33C 109.5 . . ?
H33A C33 H33C 109.5 . . ?
H33B C33 H33C 109.5 . . ?
O4 C34 C35 108.3(2) . . ?
O4 C34 H34A 110.0 . . ?
C35 C34 H34A 110.0 . . ?
O4 C34 H34B 110.0 . . ?
C35 C34 H34B 110.0 . . ?
H34A C34 H34B 108.4 . . ?
O3 C35 C34 108.2(2) . . ?
O3 C35 H35A 110.1 . . ?
C34 C35 H35A 110.1 . . ?
O3 C35 H35B 110.1 . . ?
C34 C35 H35B 110.1 . . ?
H35A C35 H35B 108.4 . . ?
O3 C36 H36A 109.5 . . ?
O3 C36 H36B 109.5 . . ?
H36A C36 H36B 109.5 . . ?
O3 C36 H36C 109.5 . . ?
H36A C36 H36C 109.5 . . ?
H36B C36 H36C 109.5 . . ?
O2 C37 H37A 109.5 . . ?
O2 C37 H37B 109.5 . . ?
H37A C37 H37B 109.5 . . ?
O2 C37 H37C 109.5 . . ?
H37A C37 H37C 109.5 . . ?
H37B C37 H37C 109.5 . . ?
O2 C38 C39 109.9(3) . . ?
O2 C38 H38A 109.7 . . ?
C39 C38 H38A 109.7 . . ?
O2 C38 H38B 109.7 . . ?
C39 C38 H38B 109.7 . . ?
H38A C38 H38B 108.2 . . ?
O1 C39 C38 109.4(2) . . ?
O1 C39 H39A 109.8 . . ?
C38 C39 H39A 109.8 . . ?
O1 C39 H39B 109.8 . . ?
C38 C39 H39B 109.8 . . ?
H39A C39 H39B 108.2 . . ?
O1 C40 H40A 109.5 . . ?
O1 C40 H40B 109.5 . . ?
H40A C40 H40B 109.5 . . ?
O1 C40 H40C 109.5 . . ?
H40A C40 H40C 109.5 . . ?
H40B C40 H40C 109.5 . . ?

loop_
_geom_bond_atom_site_label_1
_geom_bond_atom_site_label_2
_geom_bond_distance
_geom_bond_site_symmetry_2
_geom_bond_publ_flag
Y1 N2 2.167(2) . ?
Y1 N1 2.168(2) . ?
Y1 B1 2.552(3) . ?
Y1 B2 2.578(3) . ?
Y1 C15 2.584(2) . ?
Y1 C13 2.591(2) . ?
Y1 H4BA 2.42(3) . ?
Y1 H2BA 2.30(4) . ?
Y1 H3BA 2.30(3) . ?
Y1 H2BB 2.38(3) . ?
Y1 H3BB 2.41(3) . ?
Y1 H4BB 2.33(3) . ?
N1 C13 1.413(3) . ?
N1 C1 1.430(3) . ?
O1 C39 1.404(4) . ?
O1 C40 1.419(4) . ?
O1 Li1 2.148(5) . ?
B1 H4BA 1.11(3) . ?
B1 H2BA 1.12(3) . ?
B1 H3BA 1.09(3) . ?
B1 H1BA 1.14(3) . ?
Li1 O2 2.062(5) . ?
Li1 O5 2.100(5) . ?
Li1 O6 2.129(5) . ?
Li1 O4 2.151(5) . ?
Li1 O3 2.152(5) . ?
C1 C6 1.408(3) . ?
C1 C2 1.409(3) . ?
N2 C17 1.417(3) . ?
N2 C15 1.434(3) . ?
O2 C38 1.405(4) . ?
O2 C37 1.417(4) . ?
B2 H1BB 1.09(3) . ?
B2 H2BB 1.08(3) . ?
B2 H3BB 1.08(3) . ?
B2 H4BB 1.17(3) . ?
C2 C3 1.394(3) . ?
C2 C7 1.521(4) . ?
O3 C35 1.417(3) . ?
O3 C36 1.426(4) . ?
C3 C4 1.376(4) . ?
C3 H3A 0.9500 . ?
O4 C33 1.421(3) . ?
O4 C34 1.424(3) . ?
C4 C5 1.390(4) . ?
C4 H4A 0.9500 . ?
O5 C30 1.419(4) . ?
O5 C29 1.433(4) . ?
C5 C6 1.389(3) . ?
C5 H5A 0.9500 . ?
O6 C31 1.415(4) . ?
O6 C32 1.426(4) . ?
C6 C10 1.519(3) . ?
C7 C9 1.524(4) . ?
C7 C8 1.531(4) . ?
C7 H7A 1.0000 . ?
C8 H8A 0.9800 . ?
C8 H8B 0.9800 . ?
C8 H8C 0.9800 . ?
C9 H9A 0.9800 . ?
C9 H9B 0.9800 . ?
C9 H9C 0.9800 . ?
C10 C11 1.531(4) . ?
C10 C12 1.536(4) . ?
C10 H10A 1.0000 . ?
C11 H11A 0.9800 . ?
C11 H11B 0.9800 . ?
C11 H11C 0.9800 . ?
C12 H12A 0.9800 . ?
C12 H12B 0.9800 . ?
C12 H12C 0.9800 . ?
C13 C15 1.377(3) . ?
C13 C14 1.520(3) . ?
C14 H14A 0.9800 . ?
C14 H14B 0.9800 . ?
C14 H14C 0.9800 . ?
C15 C16 1.510(3) . ?
C16 H16A 0.9800 . ?
C16 H16B 0.9800 . ?
C16 H16C 0.9800 . ?
C17 C18 1.418(4) . ?
C17 C22 1.420(4) . ?
C18 C19 1.392(3) . ?
C18 C23 1.520(4) . ?
C19 C20 1.381(4) . ?
C19 H19A 0.9500 . ?
C20 C21 1.382(4) . ?
C20 H20A 0.9500 . ?
C21 C22 1.391(4) . ?
C21 H21A 0.9500 . ?
C22 C26 1.507(4) . ?
C23 C24 1.525(4) . ?
C23 C25 1.530(4) . ?
C23 H23A 1.0000 . ?
C24 H24A 0.9800 . ?
C24 H24B 0.9800 . ?
C24 H24C 0.9800 . ?
C25 H25A 0.9800 . ?
C25 H25B 0.9800 . ?
C25 H25C 0.9800 . ?
C26 C27 1.523(5) . ?
C26 C28 1.531(4) . ?
C26 H26A 1.0000 . ?
C27 H27A 0.9800 . ?
C27 H27B 0.9800 . ?
C27 H27C 0.9800 . ?
C28 H28A 0.9800 . ?
C28 H28B 0.9800 . ?
C28 H28C 0.9800 . ?
C29 H29A 0.9800 . ?
C29 H29B 0.9800 . ?
C29 H29C 0.9800 . ?
C30 C31 1.497(5) . ?
C30 H30A 0.9900 . ?
C30 H30B 0.9900 . ?
C31 H31A 0.9900 . ?
C31 H31B 0.9900 . ?
C32 H32A 0.9800 . ?
C32 H32B 0.9800 . ?
C32 H32C 0.9800 . ?
C33 H33A 0.9800 . ?
C33 H33B 0.9800 . ?
C33 H33C 0.9800 . ?
C34 C35 1.497(4) . ?
C34 H34A 0.9900 . ?
C34 H34B 0.9900 . ?
C35 H35A 0.9900 . ?
C35 H35B 0.9900 . ?
C36 H36A 0.9800 . ?
C36 H36B 0.9800 . ?
C36 H36C 0.9800 . ?
C37 H37A 0.9800 . ?
C37 H37B 0.9800 . ?
C37 H37C 0.9800 . ?
C38 C39 1.482(4) . ?
C38 H38A 0.9900 . ?
C38 H38B 0.9900 . ?
C39 H39A 0.9900 . ?
C39 H39B 0.9900 . ?
C40 H40A 0.9800 . ?
C40 H40B 0.9800 . ?
C40 H40C 0.9800 . ?
